data_7035860
loop_
_publ_author_name
'Hu, Yang-Yang'
'Xiao-Zhang, ?'
'Zhao, De-Chuan'
'Guo, Hai-Yang'
'Fu, Li-Wei'
'Guo, Lan-Lan'
'Cui, Xiao-Bing'
'Huo, Qi-Sheng'
'Xu, Ji-Qing'

_publ_section_title
;
 Tuning the structures based on polyoxometalates from 1-D to 2-D by using
 different secondary organic ligands.
;
_journal_issue 33
_journal_name_full 'Dalton transactions (Cambridge, England : 2003)'
_journal_page_first 14830
_journal_page_last 14841
_journal_paper_doi 10.1039/c5dt02060c
_journal_volume 44
_journal_year 2015
_chemical_formula_sum 'C36 H35 Cu3 Ge N6 O49.5 W12'
_chemical_formula_weight 3813.04
_space_group_crystal_system triclinic
_space_group_IT_number 2
_space_group_name_Hall '-P 1'
_space_group_name_H-M_alt 'P -1'
_symmetry_space_group_name_Hall '-P 1'
_symmetry_space_group_name_H-M 'P -1'
_atom_sites_solution_hydrogens mixed
_audit_creation_method SHELXL-2014/7
_audit_update_record
;
2015-07-14 deposited with the CCDC.
2015-07-17 downloaded from the CCDC.
;
_cell_angle_alpha 99.63(3)
_cell_angle_beta 94.38(3)
_cell_angle_gamma 94.97(3)
_cell_formula_units_Z 2
_cell_length_a 14.010(3)
_cell_length_b 14.252(3)
_cell_length_c 17.350(3)
_cell_measurement_reflns_used 13380
_cell_measurement_temperature 293(2)
_cell_measurement_theta_max 28.7530
_cell_measurement_theta_min 3.3300
_cell_volume 3388.0(12)
_computing_cell_refinement
;
CrysAlisPro, Agilent Technologies,
Version 1.171.37.34 (release 22-05-2014 CrysAlis171 .NET)
(compiled May 22 2014,16:03:01)
;
_computing_data_collection
;
CrysAlisPro, Agilent Technologies,
Version 1.171.37.34 (release 22-05-2014 CrysAlis171 .NET)
(compiled May 22 2014,16:03:01)
;
_computing_data_reduction
;
CrysAlisPro, Agilent Technologies,
Version 1.171.37.34 (release 22-05-2014 CrysAlis171 .NET)
(compiled May 22 2014,16:03:01)
;
_computing_molecular_graphics 'SHELXL-2014/7 (Sheldrick, 2014)'
_computing_publication_material 'SHELXL-2014/7 (Sheldrick, 2014)'
_computing_structure_refinement 'SHELXL-2014/7 (Sheldrick, 2014)'
_computing_structure_solution 'SHELXL-2014/7 (Sheldrick, 2014)'
_diffrn_ambient_temperature 293(2)
_diffrn_detector_area_resol_mean 15.9737
_diffrn_measured_fraction_theta_full 0.999
_diffrn_measured_fraction_theta_max 0.859
_diffrn_measurement_device_type 'SuperNova, Dual, Cu at zero, Eos'
_diffrn_radiation_type MoK\a
_diffrn_radiation_wavelength 0.71073
_diffrn_reflns_av_R_equivalents 0.0423
_diffrn_reflns_av_unetI/netI 0.0583
_diffrn_reflns_Laue_measured_fraction_full 0.999
_diffrn_reflns_Laue_measured_fraction_max 0.859
_diffrn_reflns_limit_h_max 17
_diffrn_reflns_limit_h_min -18
_diffrn_reflns_limit_k_max 19
_diffrn_reflns_limit_k_min -19
_diffrn_reflns_limit_l_max 23
_diffrn_reflns_limit_l_min -23
_diffrn_reflns_number 32952
_diffrn_reflns_point_group_measured_fraction_full 0.999
_diffrn_reflns_point_group_measured_fraction_max 0.859
_diffrn_reflns_theta_full 25.242
_diffrn_reflns_theta_max 29.114
_diffrn_reflns_theta_min 2.914
_diffrn_source 'SuperNova (Mo) X-ray Source'
_exptl_absorpt_coefficient_mu 21.740
_exptl_absorpt_correction_T_max 0.079
_exptl_absorpt_correction_T_min 0.017
_exptl_absorpt_correction_type analytical
_exptl_absorpt_process_details
;
CrysAlisPro, Agilent Technologies,
Version 1.171.37.34 (release 22-05-2014 CrysAlis171 .NET)
(compiled May 22 2014,16:03:01)
Analytical numeric absorption correction using a multifaceted crystal
            model based on expressions derived by R.C. Clark & J.S. Reid.
(Clark, R. C. & Reid, J. S. (1995). Acta Cryst. A51, 887-897)
Empirical absorption correction using spherical harmonics,
 implemented in SCALE3 ABSPACK scaling algorithm.
;
_exptl_crystal_colour blue
_exptl_crystal_density_diffrn 3.738
_exptl_crystal_description block
_exptl_crystal_F_000 3391
_exptl_crystal_size_max 0.370
_exptl_crystal_size_mid 0.220
_exptl_crystal_size_min 0.160
_refine_diff_density_max 6.947
_refine_diff_density_min -4.023
_refine_diff_density_rms 0.388
_refine_ls_extinction_method none
_refine_ls_goodness_of_fit_ref 1.075
_refine_ls_hydrogen_treatment constr
_refine_ls_matrix_type full
_refine_ls_number_parameters 973
_refine_ls_number_reflns 15650
_refine_ls_number_restraints 0
_refine_ls_restrained_S_all 1.075
_refine_ls_R_factor_all 0.0738
_refine_ls_R_factor_gt 0.0612
_refine_ls_shift/su_max 0.001
_refine_ls_shift/su_mean 0.000
_refine_ls_structure_factor_coef Fsqd
_refine_ls_weighting_details 'w=1/[\s^2^(Fo^2^)+(0.0508P)^2^+126.8366P] where P=(Fo^2^+2Fc^2^)/3'
_refine_ls_weighting_scheme calc
_refine_ls_wR_factor_gt 0.1436
_refine_ls_wR_factor_ref 0.1522
_reflns_Friedel_coverage 0.000
_reflns_number_gt 13059
_reflns_number_total 15650
_reflns_threshold_expression 'I > 2\s(I)'
_cod_data_source_file c5dt02060c2.cif
_cod_data_source_block shelx_6
_cod_depositor_comments 'Adding full bibliography for 7035855--7035860.cif.'
_cod_original_formula_sum 'C36 H35 Cu3 Ge N6 O49.50 W12'
_cod_database_code 7035860
_shelx_shelxl_version_number 2014/7
_shelx_space_group_comment
;
The symmetry employed for this shelxl refinement is uniquely defined
by the following loop, which should always be used as a source of
symmetry information in preference to the above space-group names.
They are only intended as comments.
;
_shelx_estimated_absorpt_t_min 0.046
_shelx_estimated_absorpt_t_max 0.129
_exptl_absorpt_special_details
;  
R(int) was 0.0460 before and 0.0421 after correction. The Ratio of minimum to 
maximum transmission is 0.2152.
;

loop_
_space_group_symop_operation_xyz
'x, y, z'
'-x, -y, -z'

loop_
_atom_site_label
_atom_site_type_symbol
_atom_site_fract_x
_atom_site_fract_y
_atom_site_fract_z
_atom_site_U_iso_or_equiv
_atom_site_adp_type
_atom_site_occupancy
_atom_site_site_symmetry_order
_atom_site_calc_flag
_atom_site_refinement_flags_posn
_atom_site_refinement_flags_adp
_atom_site_refinement_flags_occupancy
Ge1 Ge 0.24495(9) 0.73485(10) -0.25160(7) 0.0142(3) Uani 1 1 d . . .
W12 W 0.05869(4) 0.88631(4) -0.23911(4) 0.02402(13) Uani 1 1 d . . .
W11 W -0.00218(4) 0.64854(4) -0.27956(4) 0.02474(14) Uani 1 1 d . . .
W10 W 0.42015(5) 0.57085(5) -0.26015(4) 0.02816(15) Uani 1 1 d . . .
W9 W 0.28173(4) 0.59083(5) -0.10682(4) 0.02500(14) Uani 1 1 d . . .
W8 W 0.34771(4) 0.85256(5) -0.06351(4) 0.02766(14) Uani 1 1 d . . .
W7 W 0.18609(5) 0.48348(4) -0.28897(4) 0.02744(14) Uani 1 1 d . . .
W6 W 0.09164(4) 0.75415(5) -0.09731(4) 0.02559(14) Uani 1 1 d . . .
W5 W 0.31501(4) 0.98352(4) -0.20614(4) 0.02548(14) Uani 1 1 d . . .
W4 W 0.21145(4) 0.86632(5) -0.40498(4) 0.02550(14) Uani 1 1 d . . .
W3 W 0.48759(4) 0.83300(5) -0.21606(4) 0.02770(14) Uani 1 1 d . . .
W2 W 0.38517(5) 0.71698(5) -0.41507(4) 0.02762(14) Uani 1 1 d . . .
W1 W 0.15108(5) 0.62762(5) -0.44497(3) 0.02643(14) Uani 1 1 d . . .
Cu3 Cu 0.30810(15) 0.47387(15) 0.09120(12) 0.0327(4) Uani 1 1 d . . .
Cu2 Cu 0.24684(14) 0.22148(14) 0.24668(11) 0.0304(4) Uani 1 1 d . . .
Cu1 Cu 0.20445(16) 0.97306(15) -0.59322(12) 0.0351(5) Uani 1 1 d . . .
O38 O 0.1846(8) 0.5352(8) -0.3827(7) 0.032(2) Uani 1 1 d . . .
O37 O 0.1646(8) 0.6478(8) -0.0969(7) 0.031(2) Uani 1 1 d . . .
O36 O 0.3281(8) 0.8254(8) -0.4472(7) 0.034(3) Uani 1 1 d . . .
O35 O 0.5189(9) 0.5112(9) -0.2688(8) 0.041(3) Uani 1 1 d . . .
O34 O 0.2931(9) 0.5352(9) -0.0272(7) 0.036(3) Uani 1 1 d . . .
O33 O 0.0749(9) 0.5478(8) -0.2673(7) 0.034(3) Uani 1 1 d . . .
O32 O 0.4044(9) 0.6171(9) -0.3568(7) 0.039(3) Uani 1 1 d . . .
O31 O -0.0129(8) 0.9779(8) -0.2424(7) 0.035(3) Uani 1 1 d . . .
O30 O 0.2855(8) 0.9403(9) -0.3176(6) 0.035(3) Uani 1 1 d . . .
O29 O 0.1930(9) 0.9504(8) -0.4637(6) 0.033(3) Uani 1 1 d . . .
O28 O 0.3825(10) 0.8925(10) 0.0321(7) 0.045(3) Uani 1 1 d . . .
O27 O 0.4458(8) 0.9567(9) -0.2175(7) 0.035(3) Uani 1 1 d . . .
O26 O 0.3450(8) 0.7151(8) -0.0725(7) 0.034(3) Uani 1 1 d . . .
O25 O 0.0407(9) 0.8623(8) -0.1344(6) 0.034(3) Uani 1 1 d . . .
O24 O 0.3345(9) 0.9713(10) -0.0967(6) 0.039(3) Uani 1 1 d . . .
O23 O 0.4727(7) 0.6972(9) -0.2172(7) 0.032(3) Uani 1 1 d . . .
O22 O 0.0402(8) 0.7619(9) -0.0115(7) 0.036(3) Uani 1 1 d . . .
O21 O 0.2747(7) 0.6274(8) -0.2308(6) 0.029(2) Uani 1 1 d . . .
O20 O 0.2800(9) 0.6361(9) -0.4770(7) 0.038(3) Uani 1 1 d . . .
O19 O 0.1300(7) 0.7509(7) -0.2249(6) 0.024(2) Uani 1 1 d . . .
O18 O 0.3247(9) 1.1034(9) -0.2000(8) 0.044(3) Uani 1 1 d . . .
O17 O 0.1072(8) 0.8735(8) -0.3399(6) 0.031(2) Uani 1 1 d . . .
O16 O -0.1129(8) 0.5896(10) -0.3055(8) 0.043(3) Uani 1 1 d . . .
O15 O 0.4717(9) 0.7075(10) -0.4782(7) 0.043(3) Uani 1 1 d . . .
O14 O 0.0508(8) 0.6499(8) -0.3767(6) 0.028(2) Uani 1 1 d . . .
O13 O 0.3247(7) 0.8238(8) -0.1996(6) 0.025(2) Uani 1 1 d . . .
O12 O 0.2471(7) 0.7354(7) -0.3509(6) 0.024(2) Uani 1 1 d . . .
O11 O 0.4702(9) 0.8537(9) -0.1048(7) 0.038(3) Uani 1 1 d . . .
O10 O 0.3218(9) 0.4668(9) -0.2985(7) 0.040(3) Uani 1 1 d . . .
O9 O 0.4477(8) 0.8002(8) -0.3264(7) 0.032(2) Uani 1 1 d . . .
O8 O 0.6081(8) 0.8559(9) -0.2149(8) 0.040(3) Uani 1 1 d . . .
O7 O 0.1406(10) 0.3664(9) -0.3190(8) 0.045(3) Uani 1 1 d . . .
O6 O 0.1805(8) 0.9537(8) -0.2018(6) 0.030(2) Uani 1 1 d . . .
O5 O 0.3964(8) 0.5536(10) -0.1532(7) 0.039(3) Uani 1 1 d . . .
O4 O -0.0355(9) 0.7782(8) -0.2787(6) 0.035(3) Uani 1 1 d . . .
O3 O -0.0078(9) 0.6733(8) -0.1655(7) 0.034(3) Uani 1 1 d . . .
O2 O 0.1418(9) 0.7541(9) -0.4705(7) 0.035(3) Uani 1 1 d . . .
O1 O 0.2119(8) 0.8301(8) -0.0683(7) 0.032(3) Uani 1 1 d . . .
N4 N 0.1925(11) 0.5409(11) 0.1143(8) 0.037(3) Uani 1 1 d . . .
O39 O 0.2117(8) 0.4823(9) -0.1785(7) 0.036(3) Uani 1 1 d . . .
N2 N 0.1805(10) 0.8328(10) -0.6306(8) 0.033(3) Uani 1 1 d . . .
O40 O 0.0920(10) 0.5612(10) -0.5269(7) 0.046(3) Uani 1 1 d . . .
C24 C 0.3120(12) 0.6729(11) 0.1433(9) 0.030(4) Uani 1 1 d . . .
N3 N 0.3759(10) 0.6031(10) 0.1289(8) 0.033(3) Uani 1 1 d . . .
N1 N 0.3408(12) 0.9495(10) -0.6041(9) 0.039(4) Uani 1 1 d . . .
C23 C 0.2147(14) 0.6369(14) 0.1340(10) 0.040(4) Uani 1 1 d . . .
C4 C 0.4401(14) 0.8169(13) -0.6330(10) 0.037(4) Uani 1 1 d . . .
C12 C 0.3525(12) 0.8533(12) -0.6245(8) 0.029(3) Uani 1 1 d . . .
C11 C 0.2633(11) 0.7915(11) -0.6387(9) 0.026(3) Uani 1 1 d . . .
C19 C 0.1432(14) 0.6988(15) 0.1436(10) 0.041(4) Uani 1 1 d . . .
C6 C 0.3599(17) 0.6595(13) -0.6671(11) 0.048(5) Uani 1 1 d . . .
H6A H 0.3623 0.5940 -0.6820 0.057 Uiso 1 1 calc R U .
C16 C 0.3413(14) 0.7700(14) 0.1626(10) 0.041(4) Uani 1 1 d . . .
C17 C 0.2692(18) 0.8349(14) 0.1735(12) 0.053(6) Uani 1 1 d . . .
H17A H 0.2876 0.9003 0.1865 0.063 Uiso 1 1 calc R U .
C18 C 0.1743(18) 0.8023(14) 0.1652(10) 0.051(6) Uani 1 1 d . . .
H18A H 0.1284 0.8455 0.1732 0.061 Uiso 1 1 calc R U .
C7 C 0.2675(14) 0.6942(14) -0.6586(9) 0.038(4) Uani 1 1 d . . .
C1 C 0.4209(16) 1.0092(14) -0.5939(13) 0.051(5) Uani 1 1 d . . .
H1A H 0.4159 1.0743 -0.5788 0.061 Uiso 1 1 calc R U .
C22 C 0.1008(15) 0.5037(16) 0.1066(13) 0.052(5) Uani 1 1 d . . .
H22A H 0.0865 0.4376 0.0956 0.063 Uiso 1 1 calc R U .
C5 C 0.4408(14) 0.7148(15) -0.6550(12) 0.045(5) Uani 1 1 d . . .
H5A H 0.4989 0.6884 -0.6606 0.054 Uiso 1 1 calc R U .
C15 C 0.4399(17) 0.7970(15) 0.1694(11) 0.051(6) Uani 1 1 d . . .
H15A H 0.4627 0.8615 0.1825 0.062 Uiso 1 1 calc R U .
C10 C 0.0994(16) 0.7774(18) -0.6439(11) 0.056(6) Uani 1 1 d . . .
H10A H 0.0414 0.8043 -0.6398 0.068 Uiso 1 1 calc R U .
C9 C 0.0988(17) 0.6763(18) -0.6647(13) 0.062(7) Uani 1 1 d . . .
H9A H 0.0404 0.6381 -0.6725 0.074 Uiso 1 1 calc R U .
C2 C 0.5087(16) 0.980(2) -0.6044(13) 0.062(7) Uani 1 1 d . . .
H2A H 0.5616 1.0255 -0.6012 0.074 Uiso 1 1 calc R U .
C8 C 0.1809(15) 0.6349(14) -0.6732(11) 0.044(5) Uani 1 1 d . . .
H8A H 0.1801 0.5691 -0.6884 0.053 Uiso 1 1 calc R U .
C21 C 0.0282(15) 0.5607(17) 0.1145(13) 0.053(5) Uani 1 1 d . . .
H21A H -0.0352 0.5332 0.1064 0.064 Uiso 1 1 calc R U .
C20 C 0.0472(16) 0.6604(17) 0.1348(12) 0.055(6) Uani 1 1 d . . .
H20A H -0.0024 0.6995 0.1421 0.066 Uiso 1 1 calc R U .
C13 C 0.4691(14) 0.6340(13) 0.1380(11) 0.041(4) Uani 1 1 d . . .
H13A H 0.5133 0.5889 0.1312 0.049 Uiso 1 1 calc R U .
C14 C 0.5035(13) 0.7297(14) 0.1570(12) 0.044(5) Uani 1 1 d . . .
H14A H 0.5693 0.7481 0.1613 0.053 Uiso 1 1 calc R U .
C3 C 0.5210(15) 0.8813(18) -0.6201(13) 0.055(6) Uani 1 1 d . . .
H3A H 0.5821 0.8606 -0.6217 0.066 Uiso 1 1 calc R U .
O42 O 0.2637(8) 0.3226(8) 0.1826(7) 0.032(3) Uani 1 1 d . . .
N6 N 0.1931(10) 0.1441(10) 0.1467(7) 0.029(3) Uani 1 1 d . . .
O41 O 0.2337(10) 0.3500(8) 0.0603(7) 0.040(3) Uani 1 1 d . . .
N5 N 0.2919(10) 0.3050(10) 0.3464(8) 0.031(3) Uani 1 1 d . . .
C34 C 0.1907(11) 0.1957(12) 0.0869(9) 0.027(3) Uani 1 1 d . . .
C33 C 0.1596(14) 0.1521(15) 0.0103(10) 0.043(4) Uani 1 1 d . . .
H33A H 0.1589 0.1872 -0.0303 0.052 Uiso 1 1 calc R U .
C35 C 0.2314(11) 0.2975(13) 0.1107(10) 0.031(4) Uani 1 1 d . . .
C30 C 0.1641(12) 0.0512(12) 0.1310(10) 0.034(4) Uani 1 1 d . . .
H30A H 0.1653 0.0167 0.1720 0.041 Uiso 1 1 calc R U .
C25 C 0.3257(12) 0.3969(13) 0.3586(10) 0.035(4) Uani 1 1 d . . .
H25A H 0.3323 0.4270 0.3155 0.042 Uiso 1 1 calc R U .
C29 C 0.2824(13) 0.2611(12) 0.4098(9) 0.032(4) Uani 1 1 d . . .
C31 C 0.1326(15) 0.0043(15) 0.0574(12) 0.049(5) Uani 1 1 d . . .
H31A H 0.1132 -0.0610 0.0478 0.059 Uiso 1 1 calc R U .
C27 C 0.3372(17) 0.4054(16) 0.4952(12) 0.053(5) Uani 1 1 d . . .
H27A H 0.3509 0.4407 0.5456 0.064 Uiso 1 1 calc R U .
C28 C 0.3033(18) 0.3100(15) 0.4861(11) 0.055(6) Uani 1 1 d . . .
H28A H 0.2948 0.2799 0.5290 0.066 Uiso 1 1 calc R U .
C32 C 0.1303(17) 0.0576(16) -0.0037(11) 0.053(5) Uani 1 1 d . . .
H32A H 0.1083 0.0274 -0.0545 0.064 Uiso 1 1 calc R U .
C26 C 0.3513(15) 0.4493(14) 0.4327(13) 0.049(5) Uani 1 1 d . . .
H26A H 0.3774 0.5127 0.4397 0.059 Uiso 1 1 calc R U .
O43 O 0.2256(9) 0.1245(8) 0.3142(6) 0.033(3) Uani 1 1 d . . .
OW3 O 0.4231(9) 0.4102(10) 0.0638(9) 0.049(3) Uani 1 1 d . . .
HW3A H 0.4246 0.3529 0.0404 0.073 Uiso 1 1 d R U .
HW3B H 0.4806 0.4260 0.0843 0.073 Uiso 1 1 d R U .
O44 O 0.2398(10) 1.1075(9) -0.5599(7) 0.043(3) Uani 1 1 d . . .
OW1 O 0.0671(10) 0.9941(12) -0.5977(9) 0.059(4) Uani 1 1 d . . .
C36 C 0.2468(13) 0.1601(12) 0.3865(9) 0.033(4) Uani 1 1 d . . .
OW5 O 0.3933(12) 0.2220(13) 0.0047(12) 0.078(6) Uani 1 1 d . . .
OW7 O 0.755(2) 0.6976(19) 0.1225(17) 0.157(13) Uani 1 1 d . . .
HW7A H 0.7568 0.6587 0.0803 0.236 Uiso 1 1 d R U .
HW7B H 0.7512 0.6657 0.1597 0.236 Uiso 1 1 d R U .
OW6 O 0.048(2) 0.158(3) 0.492(3) 0.12(2) Uani 0.5 1 d . . P
HW6A H -0.0007 0.1826 0.4766 0.181 Uiso 0.5 1 d R U P
HW6B H 0.0669 0.1221 0.4536 0.181 Uiso 0.5 1 d R U P
OW8 O -0.098(2) 0.829(2) 0.225(2) 0.168(13) Uani 1 1 d . . .

loop_
_atom_site_aniso_label
_atom_site_aniso_U_11
_atom_site_aniso_U_22
_atom_site_aniso_U_33
_atom_site_aniso_U_23
_atom_site_aniso_U_13
_atom_site_aniso_U_12
Ge1 0.0154(6) 0.0152(6) 0.0122(6) 0.0019(5) 0.0030(5) 0.0029(5)
W12 0.0259(3) 0.0250(3) 0.0225(3) 0.0039(2) 0.0047(2) 0.0086(2)
W11 0.0215(3) 0.0249(3) 0.0257(3) 0.0015(2) 0.0015(2) -0.0028(2)
W10 0.0289(3) 0.0314(3) 0.0276(3) 0.0072(3) 0.0080(2) 0.0137(3)
W9 0.0267(3) 0.0303(3) 0.0215(3) 0.0109(2) 0.0057(2) 0.0067(2)
W8 0.0265(3) 0.0349(4) 0.0183(3) -0.0006(2) 0.0002(2) -0.0030(3)
W7 0.0349(3) 0.0198(3) 0.0266(3) 0.0010(2) 0.0053(2) 0.0008(2)
W6 0.0291(3) 0.0276(3) 0.0217(3) 0.0040(2) 0.0121(2) 0.0041(2)
W5 0.0281(3) 0.0205(3) 0.0254(3) 0.0007(2) 0.0009(2) -0.0038(2)
W4 0.0281(3) 0.0290(3) 0.0221(3) 0.0114(2) 0.0043(2) 0.0032(2)
W3 0.0194(3) 0.0353(4) 0.0276(3) 0.0051(3) 0.0023(2) -0.0011(2)
W2 0.0322(3) 0.0317(3) 0.0219(3) 0.0058(2) 0.0133(2) 0.0080(3)
W1 0.0325(3) 0.0259(3) 0.0184(3) -0.0008(2) 0.0008(2) -0.0011(2)
Cu3 0.0376(11) 0.0304(11) 0.0300(10) 0.0077(8) 0.0035(8) -0.0017(8)
Cu2 0.0369(11) 0.0288(10) 0.0248(10) 0.0058(8) 0.0014(8) -0.0009(8)
Cu1 0.0501(13) 0.0303(11) 0.0263(10) 0.0067(8) 0.0078(9) 0.0040(9)
O38 0.031(6) 0.032(6) 0.034(6) 0.005(5) 0.008(5) 0.011(5)
O37 0.029(6) 0.029(6) 0.035(6) 0.000(5) 0.006(5) -0.002(5)
O36 0.038(6) 0.032(6) 0.031(6) 0.002(5) 0.008(5) 0.006(5)
O35 0.036(6) 0.042(7) 0.056(8) 0.024(6) 0.019(6) 0.026(6)
O34 0.043(7) 0.038(7) 0.029(6) 0.013(5) -0.001(5) 0.004(5)
O33 0.043(7) 0.034(6) 0.027(6) 0.003(5) 0.014(5) 0.002(5)
O32 0.054(8) 0.035(7) 0.030(6) 0.015(5) 0.001(5) 0.005(6)
O31 0.034(6) 0.033(6) 0.037(7) 0.006(5) 0.004(5) 0.007(5)
O30 0.032(6) 0.046(7) 0.024(6) 0.009(5) 0.005(5) -0.010(5)
O29 0.048(7) 0.034(6) 0.023(5) 0.016(5) 0.008(5) 0.006(5)
O28 0.062(9) 0.046(8) 0.019(6) -0.006(5) -0.003(5) -0.012(6)
O27 0.026(6) 0.044(7) 0.036(6) 0.009(5) 0.001(5) 0.003(5)
O26 0.029(6) 0.034(6) 0.040(7) 0.012(5) 0.002(5) 0.002(5)
O25 0.047(7) 0.033(6) 0.019(5) 0.003(5) -0.002(5) -0.006(5)
O24 0.044(7) 0.054(8) 0.017(5) -0.003(5) 0.009(5) -0.002(6)
O23 0.020(5) 0.051(7) 0.032(6) 0.019(5) 0.010(4) 0.011(5)
O22 0.037(6) 0.037(7) 0.035(6) 0.002(5) 0.016(5) -0.001(5)
O21 0.026(5) 0.034(6) 0.029(6) 0.008(5) 0.003(4) 0.011(5)
O20 0.046(7) 0.036(7) 0.029(6) -0.007(5) 0.011(5) 0.003(5)
O19 0.020(5) 0.027(5) 0.026(5) 0.002(4) 0.005(4) 0.008(4)
O18 0.039(7) 0.035(7) 0.058(9) 0.013(6) 0.007(6) -0.006(6)
O17 0.032(6) 0.042(7) 0.016(5) 0.000(5) 0.001(4) 0.001(5)
O16 0.027(6) 0.050(8) 0.053(8) 0.017(7) 0.002(5) 0.004(5)
O15 0.048(8) 0.049(8) 0.035(7) 0.004(6) 0.015(6) 0.015(6)
O14 0.030(6) 0.031(6) 0.022(5) -0.002(4) 0.004(4) 0.007(5)
O13 0.027(5) 0.030(6) 0.017(5) 0.006(4) -0.001(4) -0.002(4)
O12 0.028(5) 0.018(5) 0.025(5) 0.001(4) 0.011(4) 0.003(4)
O11 0.044(7) 0.037(7) 0.034(6) 0.008(5) 0.006(5) 0.008(5)
O10 0.040(7) 0.048(8) 0.029(6) -0.001(6) 0.003(5) 0.007(6)
O9 0.039(6) 0.031(6) 0.030(6) 0.009(5) 0.012(5) 0.007(5)
O8 0.028(6) 0.044(8) 0.047(8) 0.007(6) -0.001(5) 0.000(5)
O7 0.057(8) 0.027(7) 0.050(8) -0.004(6) 0.008(6) 0.007(6)
O6 0.032(6) 0.034(6) 0.023(5) 0.004(5) 0.004(4) -0.003(5)
O5 0.031(6) 0.054(8) 0.032(6) 0.009(6) 0.006(5) -0.003(6)
O4 0.051(7) 0.028(6) 0.025(6) 0.003(5) -0.004(5) 0.003(5)
O3 0.048(7) 0.031(6) 0.027(6) 0.010(5) 0.009(5) 0.004(5)
O2 0.041(7) 0.033(6) 0.029(6) 0.005(5) -0.001(5) -0.004(5)
O1 0.028(6) 0.035(6) 0.034(6) 0.003(5) 0.008(5) 0.003(5)
N4 0.051(9) 0.034(8) 0.027(7) 0.012(6) 0.006(6) -0.007(7)
O39 0.027(6) 0.047(7) 0.032(6) 0.011(5) -0.003(5) 0.000(5)
N2 0.042(8) 0.030(8) 0.026(7) 0.001(6) 0.002(6) -0.003(6)
O40 0.053(8) 0.055(9) 0.029(6) -0.002(6) 0.001(6) 0.011(7)
C24 0.041(9) 0.021(8) 0.029(8) 0.013(6) -0.007(7) -0.004(7)
N3 0.038(8) 0.030(7) 0.028(7) 0.000(6) -0.002(6) -0.008(6)
N1 0.052(9) 0.028(8) 0.031(8) -0.005(6) 0.009(7) -0.008(7)
C23 0.053(11) 0.042(10) 0.027(8) 0.015(8) 0.011(8) -0.001(9)
C4 0.053(11) 0.035(10) 0.025(8) 0.010(7) 0.007(7) 0.001(8)
C12 0.034(8) 0.033(9) 0.015(7) -0.005(6) -0.002(6) 0.002(7)
C11 0.027(8) 0.028(8) 0.026(7) 0.005(6) 0.011(6) 0.004(6)
C19 0.046(10) 0.057(12) 0.025(8) 0.022(8) 0.000(7) 0.009(9)
C6 0.088(16) 0.023(9) 0.036(10) 0.010(8) 0.012(10) 0.013(9)
C16 0.053(11) 0.045(11) 0.021(8) 0.005(7) -0.007(7) -0.009(9)
C17 0.085(17) 0.026(10) 0.049(12) 0.014(9) -0.005(11) 0.008(10)
C18 0.091(17) 0.041(11) 0.024(9) 0.007(8) 0.000(10) 0.032(11)
C7 0.051(11) 0.043(10) 0.017(7) 0.003(7) 0.005(7) -0.004(8)
C1 0.061(13) 0.031(10) 0.057(13) 0.004(9) 0.017(10) -0.019(9)
C22 0.054(13) 0.045(12) 0.062(14) 0.019(10) 0.022(10) -0.004(10)
C5 0.042(10) 0.049(12) 0.047(11) 0.005(9) 0.016(9) 0.018(9)
C15 0.079(15) 0.039(11) 0.029(9) 0.001(8) -0.001(9) -0.022(10)
C10 0.050(12) 0.079(17) 0.033(10) 0.004(10) 0.006(9) -0.025(11)
C9 0.062(15) 0.066(16) 0.049(13) 0.014(11) -0.003(10) -0.039(13)
C2 0.041(12) 0.090(19) 0.049(13) 0.003(12) 0.015(10) -0.011(12)
C8 0.053(12) 0.032(10) 0.045(11) 0.000(8) 0.012(9) -0.007(8)
C21 0.042(11) 0.063(14) 0.060(14) 0.026(11) 0.009(10) -0.005(10)
C20 0.058(13) 0.068(15) 0.050(12) 0.030(11) 0.028(10) 0.013(11)
C13 0.047(11) 0.033(10) 0.042(10) 0.002(8) 0.001(8) 0.002(8)
C14 0.032(9) 0.042(11) 0.056(12) 0.012(9) -0.004(8) -0.013(8)
C3 0.040(11) 0.068(15) 0.055(13) 0.001(11) 0.007(9) 0.004(10)
O42 0.040(6) 0.020(5) 0.034(6) 0.002(5) 0.003(5) -0.004(5)
N6 0.038(7) 0.030(7) 0.023(6) 0.003(5) 0.011(5) 0.012(6)
O41 0.059(8) 0.024(6) 0.030(6) -0.004(5) -0.002(6) -0.006(5)
N5 0.035(7) 0.027(7) 0.034(7) 0.006(6) 0.012(6) 0.006(6)
C34 0.027(8) 0.031(8) 0.025(8) 0.008(6) 0.004(6) 0.007(6)
C33 0.051(11) 0.052(12) 0.023(8) 0.005(8) 0.000(8) -0.005(9)
C35 0.027(8) 0.038(9) 0.034(9) 0.016(7) 0.006(6) 0.003(7)
C30 0.036(9) 0.033(9) 0.036(9) 0.007(7) 0.009(7) 0.004(7)
C25 0.033(9) 0.036(9) 0.037(9) 0.012(8) 0.000(7) -0.006(7)
C29 0.053(10) 0.031(9) 0.014(7) 0.001(6) 0.005(7) 0.010(7)
C31 0.060(13) 0.036(11) 0.047(12) -0.005(9) 0.013(10) -0.003(9)
C27 0.070(14) 0.051(13) 0.032(10) -0.004(9) 0.003(9) -0.002(11)
C28 0.093(17) 0.036(11) 0.028(10) -0.009(8) 0.005(10) -0.010(11)
C32 0.074(15) 0.053(13) 0.023(9) -0.015(9) -0.001(9) -0.001(11)
C26 0.057(13) 0.031(10) 0.055(13) 0.002(9) 0.004(10) -0.004(9)
O43 0.051(7) 0.025(6) 0.024(6) 0.005(5) 0.008(5) 0.003(5)
OW3 0.030(6) 0.043(8) 0.069(10) -0.004(7) 0.003(6) 0.011(6)
O44 0.074(9) 0.030(7) 0.027(6) 0.004(5) 0.014(6) 0.012(6)
OW1 0.050(9) 0.070(11) 0.063(10) 0.026(8) -0.001(7) 0.019(8)
C36 0.048(10) 0.031(9) 0.024(8) 0.009(7) 0.006(7) 0.008(7)
OW5 0.050(9) 0.067(12) 0.107(15) -0.011(10) -0.013(9) 0.017(8)
OW7 0.22(3) 0.10(2) 0.15(3) 0.068(19) -0.03(2) -0.02(2)
OW6 0.027(15) 0.15(4) 0.15(4) -0.10(3) -0.015(19) 0.04(2)
OW8 0.16(3) 0.15(3) 0.19(3) 0.02(2) 0.01(2) -0.01(2)

loop_
_atom_type_symbol
_atom_type_description
_atom_type_scat_dispersion_real
_atom_type_scat_dispersion_imag
_atom_type_scat_source
C C 0.0033 0.0016 'International Tables Vol C Tables 4.2.6.8 and 6.1.1.4'
H H 0.0000 0.0000 'International Tables Vol C Tables 4.2.6.8 and 6.1.1.4'
Cu Cu 0.3201 1.2651 'International Tables Vol C Tables 4.2.6.8 and 6.1.1.4'
Ge Ge 0.1547 1.8001 'International Tables Vol C Tables 4.2.6.8 and 6.1.1.4'
N N 0.0061 0.0033 'International Tables Vol C Tables 4.2.6.8 and 6.1.1.4'
O O 0.0106 0.0060 'International Tables Vol C Tables 4.2.6.8 and 6.1.1.4'
W W -0.8490 6.8722 'International Tables Vol C Tables 4.2.6.8 and 6.1.1.4'

loop_
_geom_angle_atom_site_label_1
_geom_angle_atom_site_label_2
_geom_angle_atom_site_label_3
_geom_angle
_geom_angle_site_symmetry_1
_geom_angle_site_symmetry_3
O13 Ge1 O21 109.2(5) . .
O13 Ge1 O12 110.1(5) . .
O21 Ge1 O12 109.9(5) . .
O13 Ge1 O19 109.8(5) . .
O21 Ge1 O19 108.5(5) . .
O12 Ge1 O19 109.4(5) . .
O31 W12 O6 102.0(5) . .
O31 W12 O17 101.7(5) . .
O6 W12 O17 85.0(5) . .
O31 W12 O25 99.7(6) . .
O6 W12 O25 89.8(5) . .
O17 W12 O25 158.6(5) . .
O31 W12 O4 99.6(5) . .
O6 W12 O4 158.3(5) . .
O17 W12 O4 89.3(5) . .
O25 W12 O4 87.9(5) . .
O31 W12 O19 169.2(5) . .
O6 W12 O19 86.0(4) . .
O17 W12 O19 86.1(4) . .
O25 W12 O19 72.8(5) . .
O4 W12 O19 72.7(4) . .
O16 W11 O14 103.7(6) . .
O16 W11 O33 102.6(6) . .
O14 W11 O33 86.4(5) . .
O16 W11 O4 98.6(6) . .
O14 W11 O4 89.9(5) . .
O33 W11 O4 158.8(5) . .
O16 W11 O3 98.5(6) . .
O14 W11 O3 157.8(5) . .
O33 W11 O3 88.7(5) . .
O4 W11 O3 86.9(5) . .
O16 W11 O19 167.0(5) . .
O14 W11 O19 86.0(4) . .
O33 W11 O19 86.4(4) . .
O4 W11 O19 72.5(4) . .
O3 W11 O19 72.1(4) . .
O35 W10 O23 102.8(6) . .
O35 W10 O32 103.6(6) . .
O23 W10 O32 85.3(5) . .
O35 W10 O10 99.6(6) . .
O23 W10 O10 157.6(5) . .
O32 W10 O10 90.6(5) . .
O35 W10 O5 98.1(6) . .
O23 W10 O5 87.7(5) . .
O32 W10 O5 158.2(6) . .
O10 W10 O5 88.1(5) . .
O35 W10 O21 167.0(5) . .
O23 W10 O21 84.4(4) . .
O32 W10 O21 87.7(5) . .
O10 W10 O21 73.4(5) . .
O5 W10 O21 71.0(5) . .
O34 W9 O26 105.0(5) . .
O34 W9 O37 104.0(5) . .
O26 W9 O37 86.7(5) . .
O34 W9 O5 98.1(6) . .
O26 W9 O5 88.9(5) . .
O37 W9 O5 157.9(5) . .
O34 W9 O39 96.6(5) . .
O26 W9 O39 158.4(5) . .
O37 W9 O39 89.1(5) . .
O5 W9 O39 87.1(5) . .
O34 W9 O21 165.0(5) . .
O26 W9 O21 86.5(5) . .
O37 W9 O21 86.0(4) . .
O5 W9 O21 72.1(4) . .
O39 W9 O21 72.1(4) . .
O28 W8 O1 104.5(6) . .
O28 W8 O24 99.3(6) . .
O1 W8 O24 89.3(5) . .
O28 W8 O11 100.0(6) . .
O1 W8 O11 155.5(5) . .
O24 W8 O11 87.8(5) . .
O28 W8 O26 103.1(6) . .
O1 W8 O26 84.8(5) . .
O24 W8 O26 157.6(5) . .
O11 W8 O26 88.6(5) . .
O28 W8 O13 167.4(5) . .
O1 W8 O13 84.9(4) . .
O24 W8 O13 72.1(4) . .
O11 W8 O13 71.0(4) . .
O26 W8 O13 85.8(4) . .
O7 W7 O38 104.3(6) . .
O7 W7 O33 103.6(6) . .
O38 W7 O33 86.7(5) . .
O7 W7 O39 98.8(6) . .
O38 W7 O39 156.8(5) . .
O33 W7 O39 89.4(5) . .
O7 W7 O10 98.0(6) . .
O38 W7 O10 88.1(5) . .
O33 W7 O10 158.4(5) . .
O39 W7 O10 87.2(5) . .
O7 W7 O21 166.6(5) . .
O38 W7 O21 85.3(4) . .
O33 W7 O21 86.0(4) . .
O39 W7 O21 71.6(4) . .
O10 W7 O21 72.6(5) . .
O22 W6 O37 103.2(6) . .
O22 W6 O1 103.2(5) . .
O37 W6 O1 85.3(5) . .
O22 W6 O3 99.6(5) . .
O37 W6 O3 89.6(5) . .
O1 W6 O3 157.2(5) . .
O22 W6 O25 98.7(6) . .
O37 W6 O25 158.0(5) . .
O1 W6 O25 88.7(5) . .
O3 W6 O25 87.8(5) . .
O22 W6 O19 167.7(5) . .
O37 W6 O19 86.2(4) . .
O1 W6 O19 85.2(4) . .
O3 W6 O19 72.3(4) . .
O25 W6 O19 72.2(4) . .
O18 W5 O6 102.4(6) . .
O18 W5 O27 101.4(6) . .
O6 W5 O27 156.1(5) . .
O18 W5 O30 101.7(6) . .
O6 W5 O30 84.2(5) . .
O27 W5 O30 89.0(5) . .
O18 W5 O24 101.6(6) . .
O6 W5 O24 88.5(5) . .
O27 W5 O24 88.7(5) . .
O30 W5 O24 156.6(5) . .
O18 W5 O13 170.3(5) . .
O6 W5 O13 84.7(4) . .
O27 W5 O13 71.9(4) . .
O30 W5 O13 85.5(5) . .
O24 W5 O13 71.7(5) . .
O29 W4 O30 101.6(5) . .
O29 W4 O17 104.0(5) . .
O30 W4 O17 85.5(5) . .
O29 W4 O36 96.9(5) . .
O30 W4 O36 89.7(5) . .
O17 W4 O36 159.1(5) . .
O29 W4 O2 100.1(5) . .
O30 W4 O2 158.4(5) . .
O17 W4 O2 89.0(5) . .
O36 W4 O2 88.0(5) . .
O29 W4 O12 167.4(5) . .
O30 W4 O12 86.4(5) . .
O17 W4 O12 86.1(4) . .
O36 W4 O12 73.3(4) . .
O2 W4 O12 72.3(4) . .
O8 W3 O27 101.7(6) . .
O8 W3 O9 102.4(6) . .
O27 W3 O9 88.6(5) . .
O8 W3 O23 102.2(5) . .
O27 W3 O23 156.1(5) . .
O9 W3 O23 85.3(5) . .
O8 W3 O11 101.8(6) . .
O27 W3 O11 87.1(5) . .
O9 W3 O11 155.8(5) . .
O23 W3 O11 89.1(5) . .
O8 W3 O13 170.0(5) . .
O27 W3 O13 72.0(4) . .
O9 W3 O13 85.5(4) . .
O23 W3 O13 84.4(4) . .
O11 W3 O13 70.6(4) . .
O15 W2 O9 103.0(6) . .
O15 W2 O32 103.4(6) . .
O9 W2 O32 86.0(5) . .
O15 W2 O20 100.8(6) . .
O9 W2 O20 156.3(5) . .
O32 W2 O20 88.7(5) . .
O15 W2 O36 98.5(6) . .
O9 W2 O36 88.7(5) . .
O32 W2 O36 158.2(5) . .
O20 W2 O36 87.6(5) . .
O15 W2 O12 168.1(5) . .
O9 W2 O12 85.1(4) . .
O32 W2 O12 85.7(5) . .
O20 W2 O12 71.4(4) . .
O36 W2 O12 72.8(4) . .
O40 W1 O38 103.7(6) . .
O40 W1 O14 103.0(6) . .
O38 W1 O14 85.2(5) . .
O40 W1 O20 99.9(6) . .
O38 W1 O20 89.7(5) . .
O14 W1 O20 157.0(5) . .
O40 W1 O2 99.4(6) . .
O38 W1 O2 156.9(5) . .
O14 W1 O2 88.7(5) . .
O20 W1 O2 87.3(5) . .
O40 W1 O12 168.1(5) . .
O38 W1 O12 85.1(4) . .
O14 W1 O12 85.5(4) . .
O20 W1 O12 71.7(4) . .
O2 W1 O12 72.2(4) . .
O41 Cu3 OW3 87.8(6) . .
O41 Cu3 N3 175.2(6) . .
OW3 Cu3 N3 96.4(6) . .
O41 Cu3 N4 93.0(6) . .
OW3 Cu3 N4 177.3(6) . .
N3 Cu3 N4 82.9(6) . .
O41 Cu3 O34 101.0(5) . .
OW3 Cu3 O34 93.6(5) . .
N3 Cu3 O34 81.1(5) . .
N4 Cu3 O34 83.7(5) . .
N6 Cu2 N5 175.4(6) . .
N6 Cu2 O42 83.2(5) . .
N5 Cu2 O42 95.0(5) . .
N6 Cu2 O43 98.3(5) . .
N5 Cu2 O43 83.3(5) . .
O42 Cu2 O43 177.0(5) . .
N6 Cu2 O8 83.0(5) . 2_665
N5 Cu2 O8 101.4(5) . 2_665
O42 Cu2 O8 97.4(5) . 2_665
O43 Cu2 O8 85.4(5) . 2_665
O44 Cu1 OW1 90.5(7) . .
O44 Cu1 N2 174.6(6) . .
OW1 Cu1 N2 94.6(7) . .
O44 Cu1 N1 91.4(6) . .
OW1 Cu1 N1 172.4(6) . .
N2 Cu1 N1 83.2(6) . .
O44 Cu1 O29 91.6(5) . .
OW1 Cu1 O29 87.5(5) . .
N2 Cu1 O29 90.3(5) . .
N1 Cu1 O29 99.8(5) . .
W7 O38 W1 152.5(6) . .
W9 O37 W6 151.2(6) . .
W4 O36 W2 120.4(6) . .
W9 O34 Cu3 174.1(7) . .
W11 O33 W7 150.4(6) . .
W2 O32 W10 151.6(7) . .
W4 O30 W5 152.7(6) . .
W4 O29 Cu1 140.4(7) . .
W3 O27 W5 122.9(6) . .
W9 O26 W8 150.6(7) . .
W12 O25 W6 120.9(6) . .
W8 O24 W5 123.0(6) . .
W10 O23 W3 152.8(6) . .
Ge1 O21 W9 123.4(6) . .
Ge1 O21 W10 121.7(6) . .
W9 O21 W10 94.9(4) . .
Ge1 O21 W7 121.8(5) . .
W9 O21 W7 94.3(4) . .
W10 O21 W7 93.1(4) . .
W2 O20 W1 122.7(6) . .
Ge1 O19 W12 121.8(5) . .
Ge1 O19 W11 122.6(5) . .
W12 O19 W11 94.5(4) . .
Ge1 O19 W6 122.0(5) . .
W12 O19 W6 94.1(4) . .
W11 O19 W6 94.4(4) . .
W12 O17 W4 151.3(6) . .
W11 O14 W1 152.1(6) . .
Ge1 O13 W5 122.7(5) . .
Ge1 O13 W3 122.3(6) . .
W5 O13 W3 93.2(4) . .
Ge1 O13 W8 123.0(5) . .
W5 O13 W8 93.2(4) . .
W3 O13 W8 94.4(4) . .
Ge1 O12 W4 121.7(5) . .
Ge1 O12 W1 122.7(5) . .
W4 O12 W1 94.4(4) . .
Ge1 O12 W2 122.6(5) . .
W4 O12 W2 93.6(4) . .
W1 O12 W2 94.1(4) . .
W8 O11 W3 124.1(6) . .
W10 O10 W7 120.8(7) . .
W2 O9 W3 152.3(6) . .
W3 O8 Cu2 142.0(7) . 2_665
W12 O6 W5 153.7(7) . .
W9 O5 W10 121.9(7) . .
W12 O4 W11 120.3(6) . .
W6 O3 W11 121.2(6) . .
W4 O2 W1 121.1(6) . .
W8 O1 W6 153.8(7) . .
C22 N4 C23 120.0(18) . .
C22 N4 Cu3 128.1(14) . .
C23 N4 Cu3 111.7(12) . .
W7 O39 W9 122.0(6) . .
C10 N2 C11 118.0(18) . .
C10 N2 Cu1 129.9(16) . .
C11 N2 Cu1 112.0(11) . .
C16 C24 N3 123.3(16) . .
C16 C24 C23 122.2(18) . .
N3 C24 C23 114.5(15) . .
C13 N3 C24 116.5(14) . .
C13 N3 Cu3 131.2(13) . .
C24 N3 Cu3 112.2(10) . .
C1 N1 C12 116.0(17) . .
C1 N1 Cu1 131.2(14) . .
C12 N1 Cu1 112.8(11) . .
N4 C23 C19 121.3(18) . .
N4 C23 C24 118.2(18) . .
C19 C23 C24 120.5(18) . .
C3 C4 C12 117.2(18) . .
C3 C4 C5 124(2) . .
C12 C4 C5 118.3(17) . .
C4 C12 N1 124.7(16) . .
C4 C12 C11 121.3(15) . .
N1 C12 C11 114.0(15) . .
N2 C11 C7 123.9(15) . .
N2 C11 C12 117.7(14) . .
C7 C11 C12 118.4(15) . .
C23 C19 C20 119(2) . .
C23 C19 C18 117.5(18) . .
C20 C19 C18 124(2) . .
C5 C6 C7 123.6(18) . .
C5 C6 H6A 118.2 . .
C7 C6 H6A 118.2 . .
C24 C16 C15 117(2) . .
C24 C16 C17 118.4(18) . .
C15 C16 C17 124.7(19) . .
C18 C17 C16 120.9(18) . .
C18 C17 H17A 119.5 . .
C16 C17 H17A 119.5 . .
C17 C18 C19 120.6(19) . .
C17 C18 H18A 119.7 . .
C19 C18 H18A 119.7 . .
C11 C7 C8 118.1(18) . .
C11 C7 C6 118.4(16) . .
C8 C7 C6 123.4(19) . .
N1 C1 C2 123(2) . .
N1 C1 H1A 118.3 . .
C2 C1 H1A 118.3 . .
N4 C22 C21 121(2) . .
N4 C22 H22A 119.4 . .
C21 C22 H22A 119.4 . .
C6 C5 C4 119.9(18) . .
C6 C5 H5A 120.1 . .
C4 C5 H5A 120.1 . .
C14 C15 C16 120.6(18) . .
C14 C15 H15A 119.7 . .
C16 C15 H15A 119.7 . .
N2 C10 C9 121(2) . .
N2 C10 H10A 119.6 . .
C9 C10 H10A 119.6 . .
C8 C9 C10 121.4(19) . .
C8 C9 H9A 119.3 . .
C10 C9 H9A 119.3 . .
C1 C2 C3 120(2) . .
C1 C2 H2A 119.8 . .
C3 C2 H2A 119.8 . .
C9 C8 C7 117.8(19) . .
C9 C8 H8A 121.1 . .
C7 C8 H8A 121.1 . .
C22 C21 C20 121(2) . .
C22 C21 H21A 119.4 . .
C20 C21 H21A 119.4 . .
C19 C20 C21 117(2) . .
C19 C20 H20A 121.3 . .
C21 C20 H20A 121.3 . .
N3 C13 C14 123.3(19) . .
N3 C13 H13A 118.3 . .
C14 C13 H13A 118.3 . .
C15 C14 C13 119.3(18) . .
C15 C14 H14A 120.3 . .
C13 C14 H14A 120.3 . .
C4 C3 C2 118(2) . .
C4 C3 H3A 120.9 . .
C2 C3 H3A 120.9 . .
C35 O42 Cu2 114.6(10) . .
C30 N6 C34 119.1(14) . .
C30 N6 Cu2 128.5(12) . .
C34 N6 Cu2 112.4(11) . .
C35 O41 Cu3 116.4(11) . .
C25 N5 C29 118.5(15) . .
C25 N5 Cu2 128.2(12) . .
C29 N5 Cu2 113.2(11) . .
N6 C34 C33 121.1(16) . .
N6 C34 C35 114.1(14) . .
C33 C34 C35 124.6(15) . .
C32 C33 C34 118.4(18) . .
C32 C33 H33A 120.8 . .
C34 C33 H33A 120.8 . .
O41 C35 O42 125.3(16) . .
O41 C35 C34 119.1(15) . .
O42 C35 C34 115.6(14) . .
N6 C30 C31 122.8(17) . .
N6 C30 H30A 118.6 . .
C31 C30 H30A 118.6 . .
N5 C25 C26 122.6(17) . .
N5 C25 H25A 118.7 . .
C26 C25 H25A 118.7 . .
N5 C29 C28 122.1(17) . .
N5 C29 C36 111.8(13) . .
C28 C29 C36 126.0(16) . .
C30 C31 C32 117.9(18) . .
C30 C31 H31A 121.1 . .
C32 C31 H31A 121.1 . .
C26 C27 C28 121.9(19) . .
C26 C27 H27A 119.1 . .
C28 C27 H27A 119.1 . .
C27 C28 C29 116.8(19) . .
C27 C28 H28A 121.6 . .
C29 C28 H28A 121.6 . .
C33 C32 C31 120.8(18) . .
C33 C32 H32A 119.6 . .
C31 C32 H32A 119.6 . .
C27 C26 C25 117.9(18) . .
C27 C26 H26A 121.0 . .
C25 C26 H26A 121.0 . .
C36 O43 Cu2 111.5(10) . .
Cu3 OW3 HW3A 127.0 . .
Cu3 OW3 HW3B 127.2 . .
HW3A OW3 HW3B 103.3 . .
C36 O44 Cu1 117.8(11) 1_564 .
O43 C36 O44 121.0(16) . 1_546
O43 C36 C29 120.0(14) . .
O44 C36 C29 119.0(15) 1_546 .
HW7A OW7 HW7B 108.0 . .
HW6A OW6 HW6B 109.4 . .

loop_
_geom_bond_atom_site_label_1
_geom_bond_atom_site_label_2
_geom_bond_distance
_geom_bond_site_symmetry_2
Ge1 O13 1.700(10) .
Ge1 O21 1.709(11) .
Ge1 O12 1.727(10) .
Ge1 O19 1.732(10) .
W12 O31 1.720(12) .
W12 O6 1.896(11) .
W12 O17 1.910(10) .
W12 O25 1.934(11) .
W12 O4 1.935(12) .
W12 O19 2.289(10) .
W11 O16 1.690(12) .
W11 O14 1.896(10) .
W11 O33 1.900(13) .
W11 O4 1.943(12) .
W11 O3 1.959(11) .
W11 O19 2.293(10) .
W10 O35 1.689(11) .
W10 O23 1.892(13) .
W10 O32 1.906(11) .
W10 O10 1.927(13) .
W10 O5 1.961(12) .
W10 O21 2.317(10) .
W9 O34 1.708(11) .
W9 O26 1.890(12) .
W9 O37 1.900(11) .
W9 O5 1.927(12) .
W9 O39 1.951(12) .
W9 O21 2.294(11) .
W8 O28 1.681(11) .
W8 O1 1.895(11) .
W8 O24 1.896(14) .
W8 O11 1.910(12) .
W8 O26 1.936(12) .
W8 O13 2.320(10) .
W7 O7 1.713(12) .
W7 O38 1.894(11) .
W7 O33 1.905(12) .
W7 O39 1.926(11) .
W7 O10 1.953(12) .
W7 O21 2.333(11) .
W6 O22 1.695(11) .
W6 O37 1.901(12) .
W6 O1 1.907(11) .
W6 O3 1.920(12) .
W6 O25 1.937(12) .
W6 O19 2.312(10) .
W5 O18 1.687(13) .
W5 O6 1.906(11) .
W5 O27 1.922(11) .
W5 O30 1.929(11) .
W5 O24 1.936(11) .
W5 O13 2.313(11) .
W4 O29 1.721(11) .
W4 O30 1.877(11) .
W4 O17 1.913(11) .
W4 O36 1.937(12) .
W4 O2 1.937(11) .
W4 O12 2.299(10) .
W3 O8 1.690(12) .
W3 O27 1.908(12) .
W3 O9 1.921(11) .
W3 O23 1.924(12) .
W3 O11 1.940(12) .
W3 O13 2.317(10) .
W2 O15 1.694(12) .
W2 O9 1.882(12) .
W2 O32 1.904(11) .
W2 O20 1.925(12) .
W2 O36 1.942(12) .
W2 O12 2.317(10) .
W1 O40 1.685(13) .
W1 O38 1.905(11) .
W1 O14 1.919(10) .
W1 O20 1.929(12) .
W1 O2 1.939(12) .
W1 O12 2.302(10) .
Cu3 O41 1.941(12) .
Cu3 OW3 1.967(13) .
Cu3 N3 1.981(13) .
Cu3 N4 1.983(17) .
Cu3 O34 2.366(11) .
Cu2 N6 1.952(14) .
Cu2 N5 1.956(14) .
Cu2 O42 1.971(11) .
Cu2 O43 1.973(11) .
Cu2 O8 2.450(13) 2_665
Cu1 O44 1.916(13) .
Cu1 OW1 1.971(15) .
Cu1 N2 1.986(14) .
Cu1 N1 1.986(16) .
Cu1 O29 2.338(10) .
O8 Cu2 2.450(13) 2_665
N4 C22 1.33(2) .
N4 C23 1.36(2) .
N2 C10 1.31(2) .
N2 C11 1.35(2) .
C24 C16 1.39(2) .
C24 N3 1.40(2) .
C24 C23 1.40(2) .
N3 C13 1.33(2) .
N1 C1 1.33(2) .
N1 C12 1.38(2) .
C23 C19 1.39(3) .
C4 C3 1.37(3) .
C4 C12 1.38(2) .
C4 C5 1.44(3) .
C12 C11 1.44(2) .
C11 C7 1.38(2) .
C19 C20 1.39(3) .
C19 C18 1.48(3) .
C6 C5 1.31(3) .
C6 C7 1.43(3) .
C6 H6A 0.9300 .
C16 C15 1.39(3) .
C16 C17 1.43(3) .
C17 C18 1.36(3) .
C17 H17A 0.9300 .
C18 H18A 0.9300 .
C7 C8 1.40(3) .
C1 C2 1.35(3) .
C1 H1A 0.9300 .
C22 C21 1.36(3) .
C22 H22A 0.9300 .
C5 H5A 0.9300 .
C15 C14 1.37(3) .
C15 H15A 0.9300 .
C10 C9 1.42(3) .
C10 H10A 0.9300 .
C9 C8 1.34(3) .
C9 H9A 0.9300 .
C2 C3 1.42(3) .
C2 H2A 0.9300 .
C8 H8A 0.9300 .
C21 C20 1.40(3) .
C21 H21A 0.9300 .
C20 H20A 0.9300 .
C13 C14 1.38(3) .
C13 H13A 0.9300 .
C14 H14A 0.9300 .
C3 H3A 0.9300 .
O42 C35 1.27(2) .
N6 C30 1.33(2) .
N6 C34 1.37(2) .
O41 C35 1.24(2) .
N5 C25 1.33(2) .
N5 C29 1.36(2) .
C34 C33 1.39(2) .
C34 C35 1.49(2) .
C33 C32 1.35(3) .
C33 H33A 0.9300 .
C30 C31 1.36(3) .
C30 H30A 0.9300 .
C25 C26 1.38(3) .
C25 H25A 0.9300 .
C29 C28 1.39(2) .
C29 C36 1.46(2) .
C31 C32 1.40(3) .
C31 H31A 0.9300 .
C27 C26 1.36(3) .
C27 C28 1.38(3) .
C27 H27A 0.9300 .
C28 H28A 0.9300 .
C32 H32A 0.9300 .
C26 H26A 0.9300 .
O43 C36 1.274(19) .
OW3 HW3A 0.8518 .
OW3 HW3B 0.8514 .
O44 C36 1.292(19) 1_564
C36 O44 1.292(19) 1_546
OW7 HW7A 0.8445 .
OW7 HW7B 0.8520 .
OW6 HW6A 0.8423 .
OW6 HW6B 0.8399 .
